data_7233488
loop_
_publ_author_name
'Kaori Fujisawa'
'Naoya Kawakami'
'Yusuke Onishi'
'Yuichi Izumi'
'Sho Tamai'
'Nana Sugimoto'
'Osamu Tsutsumi'

_publ_section_title
;
 Photoluminescent properties of liquid crystalline gold(I) isocyanide
 complexes with a rod-like molecular structure
;
_journal_name_full 'Journal of Materials Chemistry C'
_journal_page_first 5359
_journal_page_last 5366
_journal_paper_doi 10.1039/C3TC31105H
_journal_volume 1
_journal_year 2013
_chemical_formula_moiety 'C20 H28 Au1 N1 O1'
_chemical_formula_sum 'C20 H28 Au N O'
_chemical_formula_weight 495.4
_space_group_IT_number 2
_space_group_name_Hall '-P 1'
_space_group_name_H-M_alt 'P -1'
_symmetry_cell_setting triclinic
_symmetry_space_group_name_Hall '-P 1'
_symmetry_space_group_name_H-M 'P -1'
_atom_sites_solution_hydrogens geom
_atom_sites_solution_primary direct
_atom_sites_solution_secondary difmap
_audit_creation_date 2012-08-16T23:17:11-00:00
_audit_creation_method 'WinGX routine CIF_UPDATE'
_cell_angle_alpha 89.373(7)
_cell_angle_beta 88.527(9)
_cell_angle_gamma 83.285(6)
_cell_formula_units_Z 2
_cell_length_a 7.3596(8)
_cell_length_b 9.8116(6)
_cell_length_c 13.9641(14)
_cell_measurement_reflns_used 25
_cell_measurement_temperature 296
_cell_measurement_theta_max 15.59
_cell_measurement_theta_min 9.44
_cell_volume 1001.06(16)
_computing_cell_refinement 'MSC/AFC Diffractometer Control Software'
_computing_data_collection
;
MSC/AFC Diffractometer Control Software
(Molecular Structure Corporation, 1992)
;
_computing_data_reduction
;
CrystalStructure (Molecular Structure Corporation & Rigaku, 2001)
;
_computing_molecular_graphics 'Ortep-3 for Windows (Farrugia, 1997)'
_computing_publication_material 'WinGX publication routines (Farrugia, 1999)'
_computing_structure_refinement 'SHELXL-97 (Sheldrick, 2008)'
_computing_structure_solution 'SIR92 (Altomare et al., 1994)'
_diffrn_ambient_temperature 296
_diffrn_measured_fraction_theta_full 0.965
_diffrn_measured_fraction_theta_max 0.965
_diffrn_measurement_device_type 'Rigaku AFC-5R diffractometer'
_diffrn_measurement_method \w
_diffrn_radiation_monochromator graphite
_diffrn_radiation_probe x-ray
_diffrn_radiation_type CuK\a
_diffrn_radiation_wavelength 1.54184
_diffrn_reflns_av_R_equivalents 0.0343
_diffrn_reflns_av_unetI/netI 0.0277
_diffrn_reflns_limit_h_max 1
_diffrn_reflns_limit_h_min -8
_diffrn_reflns_limit_k_max 11
_diffrn_reflns_limit_k_min -11
_diffrn_reflns_limit_l_max 17
_diffrn_reflns_limit_l_min -17
_diffrn_reflns_number 4589
_diffrn_reflns_theta_full 70.12
_diffrn_reflns_theta_max 70.12
_diffrn_reflns_theta_min 3.17
_diffrn_standards_decay_% 1.46
_diffrn_standards_interval_count 150
_diffrn_standards_number 3
_exptl_absorpt_coefficient_mu 13.824
_exptl_absorpt_correction_T_max 0.5997
_exptl_absorpt_correction_T_min 0.1033
_exptl_absorpt_correction_type gaussian
_exptl_absorpt_process_details '(Coppens et al., 1965)'
_exptl_crystal_colour colourless
_exptl_crystal_density_diffrn 1.644
_exptl_crystal_density_method 'not measured'
_exptl_crystal_description plate
_exptl_crystal_F_000 484
_exptl_crystal_size_max 0.44
_exptl_crystal_size_mid 0.18
_exptl_crystal_size_min 0.04
_refine_diff_density_max 0.77
_refine_diff_density_min -2.075
_refine_diff_density_rms 0.221
_refine_ls_extinction_coef 0.0065(3)
_refine_ls_extinction_method SHELXL
_refine_ls_goodness_of_fit_ref 1.18
_refine_ls_hydrogen_treatment constr
_refine_ls_matrix_type full
_refine_ls_number_parameters 236
_refine_ls_number_reflns 3652
_refine_ls_number_restraints 128
_refine_ls_restrained_S_all 1.17
_refine_ls_R_factor_all 0.0506
_refine_ls_R_factor_gt 0.0453
_refine_ls_shift/su_max 0
_refine_ls_shift/su_mean 0
_refine_ls_structure_factor_coef Fsqd
_refine_ls_weighting_details 'calc w=1/[\s^2^(Fo^2^)+(0.0672P)^2^+1.3631P] where P=(Fo^2^+2Fc^2^)/3'
_refine_ls_weighting_scheme calc
_refine_ls_wR_factor_ref 0.1246
_reflns_number_gt 3293
_reflns_number_total 3652
_reflns_threshold_expression >2\s(I)
_cod_data_source_file 1000002.cif
_cod_data_source_block PCOD1000002
_cod_original_formula_sum 'C20 H28 Au1 N1 O1'
_cod_database_code 7233488

loop_
_symmetry_equiv_pos_as_xyz
'x, y, z'
'-x, -y, -z'

loop_
_atom_site_label
_atom_site_fract_x
_atom_site_fract_y
_atom_site_fract_z
_atom_site_U_iso_or_equiv
_atom_site_adp_type
_atom_site_calc_flag
_atom_site_refinement_flags
_atom_site_occupancy
_atom_site_disorder_assembly
_atom_site_disorder_group
_atom_site_type_symbol
N1 0.3330(9) -0.2025(7) -0.1105(5) 0.0732(16) Uani d . 1 . . N
Au1 0.21922(4) 0.04975(3) 0.02176(2) 0.07000(15) Uani d . 1 . . Au
C9 0.2897(11) -0.1096(10) -0.0574(7) 0.080(2) Uani d . 1 . . C
O1 0.0007(8) 0.8306(5) 0.3260(4) 0.0768(13) Uani d . 1 . . O
C7 0.1225(12) 0.3276(8) 0.1383(7) 0.076(2) Uani d . 1 . . C
C8 0.1558(13) 0.2193(10) 0.0965(7) 0.083(2) Uani d . 1 . . C
C6 0.0633(10) 0.5774(8) 0.1326(6) 0.0698(17) Uani d . 1 . . C
H6 0.0648 0.5734 0.0661 0.084 Uiso calc R 1 . . H
C5 0.0356(10) 0.7034(8) 0.1762(6) 0.0674(17) Uani d . 1 . . C
H5 0.0213 0.7829 0.1391 0.081 Uiso calc R 1 . . H
C10 0.3758(12) -0.3120(8) -0.1751(6) 0.0752(19) Uani d . 1 . . C
H10A 0.4854 -0.2974 -0.212 0.09 Uiso calc R 1 . . H
H10B 0.2766 -0.3131 -0.2194 0.09 Uiso calc R 1 . . H
C12 0.4355(10) -0.5658(8) -0.1947(5) 0.0665(15) Uani d U 1 . . C
H12A 0.3297 -0.5625 -0.235 0.08 Uiso calc R 1 . . H
H12B 0.5409 -0.5536 -0.2357 0.08 Uiso calc R 1 . . H
C2 0.0813(10) 0.4661(7) 0.2849(6) 0.0686(17) Uani d . 1 . . C
H2 0.0958 0.3864 0.322 0.082 Uiso calc R 1 . . H
C11 0.4059(11) -0.4484(8) -0.1243(5) 0.0682(16) Uani d U 1 . . C
H11A 0.3004 -0.4598 -0.0832 0.082 Uiso calc R 1 . . H
H11B 0.5118 -0.4504 -0.0842 0.082 Uiso calc R 1 . . H
C1 0.0891(10) 0.4559(8) 0.1854(6) 0.0690(18) Uani d . 1 . . C
C3 0.0527(11) 0.5911(7) 0.3296(6) 0.0718(18) Uani d . 1 . . C
H3 0.0493 0.5951 0.3961 0.086 Uiso calc R 1 . . H
C4 0.0287(10) 0.7124(7) 0.2755(6) 0.0659(16) Uani d . 1 . . C
C14 0.4869(14) -0.8217(10) -0.2182(8) 0.091(2) Uani d U 1 . . C
H14A 0.5051 -0.9074 -0.184 0.137 Uiso calc R 1 . . H
H14B 0.5906 -0.8133 -0.2601 0.137 Uiso calc R 1 . . H
H14C 0.3785 -0.8187 -0.2553 0.137 Uiso calc R 1 . . H
C15 -0.0072(13) 0.9579(8) 0.2724(7) 0.082(2) Uani d U 1 . . C
H15A -0.1055 0.9632 0.2271 0.098 Uiso calc R 1 . . H
H15B 0.1071 0.9628 0.2371 0.098 Uiso calc R 1 . . H
C13 0.4656(11) -0.7047(8) -0.1476(6) 0.0760(18) Uani d U 1 . . C
H13A 0.3628 -0.7155 -0.1045 0.091 Uiso calc R 1 . . H
H13B 0.5746 -0.7096 -0.1096 0.091 Uiso calc R 1 . . H
C16 -0.0398(14) 1.0730(9) 0.3413(8) 0.090(2) Uani d U 1 A . C
H16A -0.0248 1.1584 0.308 0.109 Uiso calc R 1 . . H
H16B 0.0509 1.0601 0.3908 0.109 Uiso calc R 1 . . H
C18 -0.238(2) 1.209(2) 0.4548(17) 0.107(3) Uani d PDU 0.541(15) A 1 C
H18A -0.2262 1.2909 0.4167 0.128 Uiso calc PR 0.541(15) A 1 H
H18B -0.1365 1.1968 0.498 0.128 Uiso calc PR 0.541(15) A 1 H
C19 -0.422(2) 1.233(2) 0.5161(11) 0.112(4) Uani d PDU 0.541(15) A 1 C
H19A -0.4311 1.1519 0.5559 0.135 Uiso calc PR 0.541(15) A 1 H
H19B -0.4149 1.3094 0.5585 0.135 Uiso calc PR 0.541(15) A 1 H
C20 -0.600(2) 1.261(3) 0.4573(18) 0.132(6) Uani d PDU 0.541(15) A 1 C
H20A -0.7046 1.2739 0.5004 0.198 Uiso calc PR 0.541(15) A 1 H
H20B -0.611 1.1852 0.4162 0.198 Uiso calc PR 0.541(15) A 1 H
H20C -0.5953 1.343 0.4192 0.198 Uiso calc PR 0.541(15) A 1 H
C18A -0.304(2) 1.209(2) 0.447(2) 0.108(3) Uani d PDU 0.459(15) A 2 C
H18C -0.2792 1.2912 0.412 0.13 Uiso calc PR 0.459(15) A 2 H
H18D -0.2362 1.207 0.5059 0.13 Uiso calc PR 0.459(15) A 2 H
C19A -0.512(2) 1.224(2) 0.474(2) 0.118(4) Uani d PDU 0.459(15) A 2 C
H19C -0.5793 1.2106 0.417 0.142 Uiso calc PR 0.459(15) A 2 H
H19D -0.5335 1.1502 0.5188 0.142 Uiso calc PR 0.459(15) A 2 H
C20A -0.594(3) 1.363(2) 0.521(2) 0.140(7) Uani d PDU 0.459(15) A 2 C
H20D -0.7231 1.3612 0.5328 0.21 Uiso calc PR 0.459(15) A 2 H
H20E -0.5756 1.4368 0.4775 0.21 Uiso calc PR 0.459(15) A 2 H
H20F -0.5349 1.3748 0.5797 0.21 Uiso calc PR 0.459(15) A 2 H
C17 -0.2252(14) 1.0829(9) 0.3866(7) 0.098(2) Uani d DU 1 . . C
H17A -0.2414 0.9999 0.4226 0.117 Uiso calc PR 0.541(15) A 1 H
H17B -0.3183 1.0965 0.3384 0.117 Uiso calc PR 0.541(15) A 1 H
H17C -0.2278 1.0045 0.4293 0.117 Uiso d PR 0.459(15) A 2 H
H17D -0.3109 1.0722 0.3364 0.117 Uiso d PR 0.459(15) A 2 H

loop_
_atom_site_aniso_label
_atom_site_aniso_U_11
_atom_site_aniso_U_22
_atom_site_aniso_U_33
_atom_site_aniso_U_12
_atom_site_aniso_U_13
_atom_site_aniso_U_23
N1 0.071(4) 0.073(4) 0.075(4) -0.005(3) -0.004(3) -0.015(3)
Au1 0.0730(2) 0.0621(2) 0.0753(2) -0.01006(14) 0.00065(14) -0.00236(14)
C9 0.062(4) 0.079(5) 0.096(6) -0.003(4) -0.004(4) 0.015(5)
O1 0.098(4) 0.053(2) 0.080(3) -0.009(2) -0.007(3) 0.003(2)
C7 0.073(5) 0.065(4) 0.092(5) -0.017(3) 0.007(4) -0.014(4)
C8 0.080(5) 0.082(5) 0.089(6) -0.023(4) -0.008(4) 0.012(4)
C6 0.064(4) 0.074(4) 0.071(4) -0.011(3) 0.001(3) 0.003(3)
C5 0.067(4) 0.064(4) 0.071(4) -0.009(3) 0.003(3) 0.008(3)
C10 0.082(5) 0.071(4) 0.070(4) 0.000(4) -0.002(4) 0.000(3)
C12 0.060(4) 0.076(4) 0.064(3) -0.012(3) 0.003(3) 0.000(3)
C2 0.074(4) 0.054(3) 0.080(4) -0.016(3) -0.004(3) 0.005(3)
C11 0.064(4) 0.075(4) 0.065(4) -0.005(3) 0.002(3) 0.004(3)
C1 0.054(4) 0.074(4) 0.079(4) -0.014(3) 0.007(3) 0.000(4)
C3 0.083(5) 0.063(4) 0.071(4) -0.017(3) -0.003(4) 0.004(3)
C4 0.065(4) 0.058(4) 0.075(4) -0.007(3) -0.005(3) -0.001(3)
C14 0.085(6) 0.075(5) 0.112(7) -0.008(4) 0.006(5) 0.001(4)
C15 0.087(5) 0.057(4) 0.102(5) -0.012(3) 0.002(4) 0.007(3)
C13 0.069(4) 0.074(4) 0.084(4) -0.008(3) 0.001(3) 0.010(3)
C16 0.106(5) 0.062(4) 0.106(5) -0.018(4) -0.007(4) 0.001(3)
C18 0.135(8) 0.082(6) 0.102(6) -0.009(6) 0.004(6) -0.005(5)
C19 0.137(8) 0.094(6) 0.105(7) -0.007(7) 0.008(6) -0.008(6)
C20 0.139(10) 0.120(11) 0.134(11) -0.002(10) 0.000(9) -0.003(10)
C18A 0.134(8) 0.085(6) 0.104(7) -0.008(6) 0.005(6) -0.006(5)
C19A 0.138(9) 0.099(7) 0.114(8) -0.007(8) 0.012(8) -0.009(7)
C20A 0.157(13) 0.119(12) 0.137(14) 0.007(11) 0.018(12) -0.018(11)
C17 0.124(6) 0.071(4) 0.097(5) -0.012(4) 0.006(4) -0.002(4)

loop_
_atom_type_symbol
_atom_type_description
_atom_type_scat_dispersion_real
_atom_type_scat_dispersion_imag
_atom_type_scat_source
C C 0.0181 0.0091 'International Tables Vol C Tables 4.2.6.8 and 6.1.1.4'
H H 0 0 'International Tables Vol C Tables 4.2.6.8 and 6.1.1.4'
Au Au -4.4197 7.298 'International Tables Vol C Tables 4.2.6.8 and 6.1.1.4'
N N 0.0311 0.018 'International Tables Vol C Tables 4.2.6.8 and 6.1.1.4'
O O 0.0492 0.0322 'International Tables Vol C Tables 4.2.6.8 and 6.1.1.4'

loop_
_geom_angle_atom_site_label_1
_geom_angle_atom_site_label_2
_geom_angle_atom_site_label_3
_geom_angle
_geom_angle_site_symmetry_1
_geom_angle_site_symmetry_3
C9 N1 C10 177.3(8) . .
C9 Au1 C8 176.3(3) . .
N1 C9 Au1 176.2(8) . .
C4 O1 C15 117.3(6) . .
C8 C7 C1 177.9(9) . .
C7 C8 Au1 176.1(8) . .
C5 C6 C1 121.7(7) . .
C5 C6 H6 119.1 . .
C1 C6 H6 119.1 . .
C6 C5 C4 120.4(7) . .
C6 C5 H5 119.8 . .
C4 C5 H5 119.8 . .
N1 C10 C11 112.0(7) . .
N1 C10 H10A 109.2 . .
C11 C10 H10A 109.2 . .
N1 C10 H10B 109.2 . .
C11 C10 H10B 109.2 . .
H10A C10 H10B 107.9 . .
C13 C12 C11 113.7(7) . .
C13 C12 H12A 108.8 . .
C11 C12 H12A 108.8 . .
C13 C12 H12B 108.8 . .
C11 C12 H12B 108.8 . .
H12A C12 H12B 107.7 . .
C3 C2 C1 121.5(7) . .
C3 C2 H2 119.2 . .
C1 C2 H2 119.2 . .
C10 C11 C12 111.5(6) . .
C10 C11 H11A 109.3 . .
C12 C11 H11A 109.3 . .
C10 C11 H11B 109.3 . .
C12 C11 H11B 109.3 . .
H11A C11 H11B 108 . .
C6 C1 C2 117.4(7) . .
C6 C1 C7 120.5(8) . .
C2 C1 C7 122.1(8) . .
C2 C3 C4 120.3(7) . .
C2 C3 H3 119.8 . .
C4 C3 H3 119.8 . .
O1 C4 C5 125.4(7) . .
O1 C4 C3 116.0(7) . .
C5 C4 C3 118.6(7) . .
C13 C14 H14A 109.5 . .
C13 C14 H14B 109.5 . .
H14A C14 H14B 109.5 . .
C13 C14 H14C 109.5 . .
H14A C14 H14C 109.5 . .
H14B C14 H14C 109.5 . .
O1 C15 C16 108.2(8) . .
O1 C15 H15A 110.1 . .
C16 C15 H15A 110.1 . .
O1 C15 H15B 110.1 . .
C16 C15 H15B 110.1 . .
H15A C15 H15B 108.4 . .
C12 C13 C14 113.3(7) . .
C12 C13 H13A 108.9 . .
C14 C13 H13A 108.9 . .
C12 C13 H13B 108.9 . .
C14 C13 H13B 108.9 . .
H13A C13 H13B 107.7 . .
C15 C16 C17 112.3(8) . .
C15 C16 H16A 109.2 . .
C17 C16 H16A 109.2 . .
C15 C16 H16B 109.2 . .
C17 C16 H16B 109.2 . .
H16A C16 H16B 107.9 . .
C17 C18 C19 114.3(9) . .
C17 C18 H18A 108.7 . .
C19 C18 H18A 108.7 . .
C17 C18 H18B 108.7 . .
C19 C18 H18B 108.7 . .
H18A C18 H18B 107.6 . .
C20 C19 C18 115.4(9) . .
C20 C19 H19A 108.4 . .
C18 C19 H19A 108.4 . .
C20 C19 H19B 108.4 . .
C18 C19 H19B 108.4 . .
H19A C19 H19B 107.5 . .
C19 C20 H20A 109.5 . .
C19 C20 H20B 109.5 . .
H20A C20 H20B 109.5 . .
C19 C20 H20C 109.5 . .
H20A C20 H20C 109.5 . .
H20B C20 H20C 109.5 . .
C17 C18A C19A 117.6(10) . .
C17 C18A H18C 107.9 . .
C19A C18A H18C 107.9 . .
C17 C18A H18D 107.9 . .
C19A C18A H18D 107.9 . .
H18C C18A H18D 107.2 . .
C20A C19A C18A 116.6(10) . .
C20A C19A H19C 108.1 . .
C18A C19A H19C 108.1 . .
C20A C19A H19D 108.1 . .
C18A C19A H19D 108.1 . .
H19C C19A H19D 107.3 . .
C19A C20A H20D 109.5 . .
C19A C20A H20E 109.5 . .
H20D C20A H20E 109.5 . .
C19A C20A H20F 109.5 . .
H20D C20A H20F 109.5 . .
H20E C20A H20F 109.5 . .
C16 C17 C18A 121.7(10) . .
C16 C17 C18 105.8(9) . .
C18A C17 C18 18.3(11) . .
C16 C17 H17A 110.6 . .
C18A C17 H17A 108.9 . .
C18 C17 H17A 110.6 . .
C16 C17 H17B 110.6 . .
C18A C17 H17B 94.9 . .
C18 C17 H17B 110.6 . .
H17A C17 H17B 108.7 . .
C16 C17 H17C 107.2 . .
C18A C17 H17C 105.3 . .
C18 C17 H17C 104.5 . .
H17A C17 H17C 8.9 . .
H17B C17 H17C 117.4 . .
C16 C17 H17D 107.3 . .
C18A C17 H17D 107.6 . .
C18 C17 H17D 124.2 . .
H17A C17 H17D 98 . .
H17B C17 H17D 14.2 . .
H17C C17 H17D 106.8 . .

loop_
_geom_bond_atom_site_label_1
_geom_bond_atom_site_label_2
_geom_bond_site_symmetry_2
_geom_bond_distance
N1 C9 . 1.191(12)
N1 C10 . 1.412(10)
Au1 C9 . 1.937(11)
Au1 C8 . 1.977(11)
O1 C4 . 1.356(9)
O1 C15 . 1.445(9)
C7 C8 . 1.214(13)
C7 C1 . 1.419(11)
C6 C5 . 1.375(11)
C6 C1 . 1.392(11)
C6 H6 . 0.93
C5 C4 . 1.389(11)
C5 H5 . 0.93
C10 C11 . 1.504(11)
C10 H10A . 0.97
C10 H10B . 0.97
C12 C13 . 1.501(11)
C12 C11 . 1.515(11)
C12 H12A . 0.97
C12 H12B . 0.97
C2 C3 . 1.374(10)
C2 C1 . 1.394(11)
C2 H2 . 0.93
C11 H11A . 0.97
C11 H11B . 0.97
C3 C4 . 1.398(10)
C3 H3 . 0.93
C14 C13 . 1.514(13)
C14 H14A . 0.96
C14 H14B . 0.96
C14 H14C . 0.96
C15 C16 . 1.485(12)
C15 H15A . 0.97
C15 H15B . 0.97
C13 H13A . 0.97
C13 H13B . 0.97
C16 C17 . 1.483(13)
C16 H16A . 0.97
C16 H16B . 0.97
C18 C17 . 1.563(9)
C18 C19 . 1.575(9)
C18 H18A . 0.97
C18 H18B . 0.97
C19 C20 . 1.564(7)
C19 H19A . 0.97
C19 H19B . 0.97
C20 H20A . 0.96
C20 H20B . 0.96
C20 H20C . 0.96
C18A C17 . 1.553(9)
C18A C19A . 1.562(10)
C18A H18C . 0.97
C18A H18D . 0.97
C19A C20A . 1.561(7)
C19A H19C . 0.97
C19A H19D . 0.97
C20A H20D . 0.96
C20A H20E . 0.96
C20A H20F . 0.96
C17 H17A . 0.97
C17 H17B . 0.97
C17 H17C . 0.97
C17 H17D . 0.97

loop_
_geom_torsion_atom_site_label_1
_geom_torsion_atom_site_label_2
_geom_torsion_atom_site_label_3
_geom_torsion_atom_site_label_4
_geom_torsion
_geom_torsion_site_symmetry_1
_geom_torsion_site_symmetry_2
_geom_torsion_site_symmetry_3
_geom_torsion_site_symmetry_4
C10 N1 C9 Au1 -7E1(2) . . . .
C8 Au1 C9 N1 -30(14) . . . .
C1 C7 C8 Au1 -2E1(4) . . . .
C9 Au1 C8 C7 1(16) . . . .
C1 C6 C5 C4 -1.4(12) . . . .
C9 N1 C10 C11 -109(19) . . . .
N1 C10 C11 C12 175.1(7) . . . .
C13 C12 C11 C10 -179.8(7) . . . .
C5 C6 C1 C2 1.6(11) . . . .
C5 C6 C1 C7 -178.2(7) . . . .
C3 C2 C1 C6 -1.2(11) . . . .
C3 C2 C1 C7 178.6(8) . . . .
C8 C7 C1 C6 6E1(3) . . . .
C8 C7 C1 C2 -12E1(3) . . . .
C1 C2 C3 C4 0.6(12) . . . .
C15 O1 C4 C5 -5.5(11) . . . .
C15 O1 C4 C3 174.3(7) . . . .
C6 C5 C4 O1 -179.4(7) . . . .
C6 C5 C4 C3 0.7(11) . . . .
C2 C3 C4 O1 179.8(7) . . . .
C2 C3 C4 C5 -0.4(12) . . . .
C4 O1 C15 C16 179.6(7) . . . .
C11 C12 C13 C14 177.5(7) . . . .
O1 C15 C16 C17 -68.4(10) . . . .
C17 C18 C19 C20 -61(2) . . . .
C17 C18A C19A C20A -170(3) . . . .
C15 C16 C17 C18A -169.0(18) . . . .
C15 C16 C17 C18 -179.0(13) . . . .
C19A C18A C17 C16 168(2) . . . .
C19A C18A C17 C18 -160(9) . . . .
C19 C18 C17 C16 -176.1(14) . . . .
C19 C18 C17 C18A 32(6) . . . .
